data_2107161
loop_
_publ_author_name
'Schmitz, D.'

_publ_section_title
;
 Vergleich der Kristallstrukturen von (N H4)3 Zn Cl5 und Ba3 Si S5
;
_journal_name_full 'Acta Crystallographica B (24,1968-38,1982)'
_journal_page_first 518
_journal_page_last 525
_journal_volume 37
_journal_year 1981
_chemical_formula_sum 'Ba3 S5 Si'
_chemical_name_systematic 'Ba3 Si S5'
_space_group_IT_number 62
_symmetry_space_group_name_Hall '-P 2ac 2n'
_symmetry_space_group_name_H-M 'P n m a'
_cell_angle_alpha 90
_cell_angle_beta 90
_cell_angle_gamma 90
_cell_formula_units_Z 4
_cell_length_a 12.121
_cell_length_b 9.527
_cell_length_c 8.553
_cell_volume 987.673
_citation_journal_id_ASTM ACBCAR
_cod_data_source_file Schmitz_ACBCAR_1981_1286.cif
_cod_data_source_block Ba3S5Si1
_cod_original_cell_volume 987.6729
_cod_original_formula_sum 'Ba3 S5 Si1'
_cod_database_code 2107161

loop_
_symmetry_equiv_pos_as_xyz
x,y,z
-x+1/2,-y,z+1/2
x+1/2,-y+1/2,-z+1/2
-x,y+1/2,-z
-x,-y,-z
x-1/2,y,-z-1/2
-x-1/2,y-1/2,z-1/2
x,-y-1/2,z

loop_
_atom_site_label
_atom_site_type_symbol
_atom_site_fract_x
_atom_site_fract_y
_atom_site_fract_z
_atom_site_occupancy
_atom_site_U_iso_or_equiv
S1 S-2 0.9388 0.9401 0.3127 1 0.0
Si1 Si+4 0.6003 0.25 0.6918 1 0.0
S4 S-2 0.7764 0.25 0.6431 1 0.0
Ba1 Ba+2 0.6759 0.5193 0.4165 1 0.0
S3 S-2 0.7312 0.25 0.1785 1 0.0
Ba2 Ba+2 0.9754 0.25 0.3988 1 0.0
S2 S-2 0.5066 0.25 0.477 1 0.0
